data_2300205
loop_
_publ_author_name
'Fernandes, P.'
'Shankland, K.'
'David, W. I. F.'
'Markvardsen, A. J.'
'Florence, A. J.'
'Shankland, N.'
'Leech, C. K.'

_publ_section_title
;
 A differential thermal expansion approach to crystal structure
 determination from powder diffraction data
;
_journal_coeditor_code HX5075
_journal_issue 6
_journal_name_full 'Journal of Applied Crystallography'
_journal_page_first 1089
_journal_page_last 1094
_journal_paper_doi 10.1107/S0021889808030872
_journal_volume 41
_journal_year 2008
_chemical_formula_sum 'C7 H6 Cl N3 O4 S2'
_chemical_name_systematic
;
 6-chloro-1,1-dioxo-2H-1,2,4-benzothiadiazine-7-sulfonamide
;
_space_group_IT_number 1
_symmetry_cell_setting triclinic
_symmetry_space_group_name_Hall 'P 1'
_symmetry_space_group_name_H-M 'P 1'
_cell_angle_alpha 74.40(3)
_cell_angle_beta 83.93(3)
_cell_angle_gamma 80.56(3)
_cell_length_a 4.8619(17)
_cell_length_b 6.377(2)
_cell_length_c 8.926(3)
_cell_volume 262.39(16)
_cod_data_source_file hx5075.cif
_cod_data_source_block 120K
_cod_original_cell_volume 262.375
_cod_database_code 2300205

loop_
_symmetry_equiv_pos_site_id
_symmetry_equiv_pos_as_xyz
1 x,y,z

loop_
_atom_site_type_symbol
_atom_site_label
_atom_site_fract_x
_atom_site_fract_y
_atom_site_fract_z
S S1 0.483999 0.000687 0.018508
Cl CL1 -0.46423 0.340578 0.459874
S S2 -0.129971 -0.164135 0.56956
C C2 0.091964 0.309076 0.105347
C C5 -0.052066 0.024653 0.389852
O O3 0.041833 -0.368626 0.568026
O O4 -0.426591 -0.157508 0.592147
O O2 0.360972 -0.133573 -0.053653
N N2 0.168072 0.453751 -0.034125
H H2A 0.066648 0.583886 -0.062018
C C4 0.164763 -0.043191 0.290984
H H4A 0.265657 -0.187114 0.320954
C C1 0.390526 0.403533 -0.128638
H H1A 0.433838 0.518631 -0.216321
O O1 0.733495 -0.100157 0.095629
C C3 0.234373 0.096568 0.150008
C C7 -0.123757 0.380029 0.204241
H H7A -0.221452 0.525205 0.17525
N N3 -0.034286 -0.078019 0.706656
C C6 -0.193816 0.239135 0.343352
N N1 0.551375 0.217806 -0.114079
H H1NB 0.12641 -0.059254 0.700941
H H1NA -0.141109 0.034509 0.723199
